data_7709819
loop_
_publ_author_name
'Becker, Christian'
'Schwabedissen, Jan'
'Neumann, Beate'
'Stammler, Hans-Georg'
'Mitzel, Norbert W.'

_publ_section_title
;
 Frustrated Lewis pair chemistry of hydride sponges
;
_journal_name_full 'Dalton Transactions'
_journal_paper_doi 10.1039/D2DT00585A
_journal_year 2022
_chemical_formula_moiety 'C10 H18 B2 P, C14 H19 N2'
_chemical_formula_sum 'C24 H37 B2 N2 P'
_chemical_formula_weight 406.14
_space_group_crystal_system triclinic
_space_group_IT_number 2
_space_group_name_Hall '-P 1'
_space_group_name_H-M_alt 'P -1'
_atom_sites_solution_hydrogens difmap
_atom_sites_solution_primary direct
_audit_creation_date 2019-11-21
_audit_creation_method
;
Olex2 1.3-ac4
(compiled 2019.04.23 svn.r3594 for Rigaku Oxford Diffraction, GUI svn.r5739)
;
_audit_update_record
;
2022-02-11 deposited with the CCDC.	2022-03-17 downloaded from the CCDC.
;
_cell_angle_alpha 63.869(6)
_cell_angle_beta 83.717(6)
_cell_angle_gamma 81.570(5)
_cell_formula_units_Z 2
_cell_length_a 9.2999(6)
_cell_length_b 11.8087(6)
_cell_length_c 12.2905(8)
_cell_measurement_reflns_used 5310
_cell_measurement_temperature 100.00(10)
_cell_measurement_theta_max 76.2300
_cell_measurement_theta_min 3.9870
_cell_volume 1197.16(14)
_computing_cell_refinement 'CrysAlisPro 1.171.40.58a (Rigaku OD, 2019)'
_computing_data_collection 'CrysAlisPro 1.171.40.58a (Rigaku OD, 2019)'
_computing_data_reduction 'CrysAlisPro 1.171.40.58a (Rigaku OD, 2019)'
_computing_molecular_graphics 'Olex2 (Dolomanov et al., 2009)'
_computing_publication_material 'Olex2 (Dolomanov et al., 2009)'
_computing_structure_refinement 'ShelXL (Sheldrick, 2015)'
_computing_structure_solution 'ShelXS (Sheldrick, 2008)'
_diffrn_ambient_environment N~2~
_diffrn_ambient_temperature 100.00(10)
_diffrn_detector 'CCD plate'
_diffrn_detector_area_resol_mean 5.3114
_diffrn_detector_type Atlas
_diffrn_measured_fraction_theta_full 1.000
_diffrn_measured_fraction_theta_max 0.978
_diffrn_measurement_details
;
List of Runs (angles in degrees, time in seconds):

  # Type    Start    End  Width  t~exp~   \w     \q     \k     \f   Frames
#--------------------------------------------------------------------------
  1  \w   -110.00 -18.00   1.00    7.50    --  -38.50 -38.00-180.00   92
  2  \w    -70.00  -8.00   1.00    7.50    --  -38.50 125.00 -30.00   62
  3  \w   -100.00 -18.00   1.00    7.50    --  -38.50 -38.00 -90.00   82
  4  \w     37.00  73.00   1.00    7.50    --   42.89 -99.00 -30.00   36
  5  \w     25.00 110.00   1.00    7.50    --   42.89  57.00 120.00   85
  6  \w     45.00  83.00   1.00    7.50    --   42.89-125.00-180.00   38
  7  \w    121.00 178.00   1.00   38.50    --  111.00  77.00  90.00   57
  8  \w     46.00 124.00   1.00   38.50    --  111.00 -61.00 -30.00   78
  9  \w     56.00 140.00   1.00   38.50    --  111.00 -77.00  90.00   84
 10  \w     32.00  57.00   1.00   38.50    --  111.00 -94.00   0.00   25
 11  \w     77.00 104.00   1.00   38.50    --  111.00 -94.00   0.00   27
 12  \w     42.00  77.00   1.00   38.50    --  111.00-125.00 -90.00   35
 13  \w     96.00 173.00   1.00   38.50    --  111.00  45.00  60.00   77
 14  \w     44.00 119.00   1.00   38.50    --  111.00 -30.00  30.00   75
 15  \w     45.00  76.00   1.00   38.50    --  111.00-125.00-150.00   31
 16  \w     41.00  97.00   1.00   38.50    --  111.00-125.00 -60.00   56
 17  \w     75.00 105.00   1.00   38.50    --  111.00 -94.00  60.00   30
 18  \w     88.00 113.00   1.00   38.50    --  111.00-125.00-150.00   25
 19  \w     32.00 107.00   1.00   38.50    --  111.00 -94.00 -60.00   75
 20  \w     46.00  73.00   1.00   38.50    --  111.00-125.00  60.00   27
 21  \w     32.00  57.00   1.00   38.50    --  111.00 -94.00-150.00   25
 22  \w     82.00 107.00   1.00   38.50    --  111.00 -94.00-150.00   25
 23  \w     82.00 107.00   1.00   38.50    --  111.00 -94.00 -30.00   25
 24  \w     54.00 150.00   1.00   38.50    --  111.00   0.00  60.00   96
;
_diffrn_measurement_device 'four-circle diffractometer'
_diffrn_measurement_device_type 'SuperNova, Dual, Cu at home/near, Atlas'
_diffrn_measurement_method '\w scans'
_diffrn_orient_matrix_type 'CrysAlisPro convention (1999,Acta A55,543-557)'
_diffrn_orient_matrix_UB_11 -0.1388106000
_diffrn_orient_matrix_UB_12 0.0592903000
_diffrn_orient_matrix_UB_13 0.0445077000
_diffrn_orient_matrix_UB_21 -0.0915678000
_diffrn_orient_matrix_UB_22 -0.0297344000
_diffrn_orient_matrix_UB_23 -0.0794236000
_diffrn_orient_matrix_UB_31 -0.0215528000
_diffrn_orient_matrix_UB_32 -0.1302801000
_diffrn_orient_matrix_UB_33 0.1060897000
_diffrn_radiation_monochromator mirror
_diffrn_radiation_probe x-ray
_diffrn_radiation_type 'Cu K\a'
_diffrn_radiation_wavelength 1.54184
_diffrn_reflns_av_R_equivalents 0.0270
_diffrn_reflns_av_unetI/netI 0.0377
_diffrn_reflns_Laue_measured_fraction_full 1.000
_diffrn_reflns_Laue_measured_fraction_max 0.978
_diffrn_reflns_limit_h_max 11
_diffrn_reflns_limit_h_min -10
_diffrn_reflns_limit_k_max 13
_diffrn_reflns_limit_k_min -14
_diffrn_reflns_limit_l_max 15
_diffrn_reflns_limit_l_min -14
_diffrn_reflns_number 9697
_diffrn_reflns_point_group_measured_fraction_full 1.000
_diffrn_reflns_point_group_measured_fraction_max 0.978
_diffrn_reflns_theta_full 67.684
_diffrn_reflns_theta_max 76.439
_diffrn_reflns_theta_min 4.011
_diffrn_source 'micro-focus sealed X-ray tube'
_diffrn_source_type 'SuperNova (Cu) X-ray Source'
_exptl_absorpt_coefficient_mu 1.084
_exptl_absorpt_correction_T_max 1.000
_exptl_absorpt_correction_T_min 0.877
_exptl_absorpt_correction_type gaussian
_exptl_absorpt_process_details
;
CrysAlisPro 1.171.40.58a (Rigaku Oxford Diffraction, 2019)
Numerical absorption correction based on gaussian integration over
			a multifaceted crystal model
Empirical absorption correction using spherical harmonics,
 implemented in SCALE3 ABSPACK scaling algorithm.
;
_exptl_crystal_colour 'clear colourless'
_exptl_crystal_colour_lustre clear
_exptl_crystal_colour_primary colourless
_exptl_crystal_density_diffrn 1.127
_exptl_crystal_description irregular
_exptl_crystal_F_000 440
_exptl_crystal_size_max 0.212
_exptl_crystal_size_mid 0.108
_exptl_crystal_size_min 0.03
_refine_diff_density_max 0.346
_refine_diff_density_min -0.331
_refine_diff_density_rms 0.042
_refine_ls_extinction_method none
_refine_ls_goodness_of_fit_ref 1.024
_refine_ls_hydrogen_treatment refall
_refine_ls_matrix_type full
_refine_ls_number_parameters 414
_refine_ls_number_reflns 4917
_refine_ls_number_restraints 0
_refine_ls_restrained_S_all 1.024
_refine_ls_R_factor_all 0.0427
_refine_ls_R_factor_gt 0.0349
_refine_ls_shift/su_max 0.000
_refine_ls_shift/su_mean 0.000
_refine_ls_structure_factor_coef Fsqd
_refine_ls_weighting_details 'w=1/[\s^2^(Fo^2^)+(0.0454P)^2^+0.2454P] where P=(Fo^2^+2Fc^2^)/3'
_refine_ls_weighting_scheme calc
_refine_ls_wR_factor_gt 0.0855
_refine_ls_wR_factor_ref 0.0906
_reflns_Friedel_coverage 0.000
_reflns_number_gt 4266
_reflns_number_total 4917
_reflns_threshold_expression 'I > 2\s(I)'
_cod_data_source_file d2dt00585a2.cif
_cod_data_source_block '[2-PH2][3-H]'
_cod_original_cell_volume 1197.15(14)
_cod_database_code 7709819
_shelx_shelxl_version_number 2018/3
_chemical_oxdiff_formula 'C24 H37 B2 N2 P'
_shelx_space_group_comment
;
The symmetry employed for this shelxl refinement is uniquely defined
by the following loop, which should always be used as a source of
symmetry information in preference to the above space-group names.
They are only intended as comments.
;
_diffrn_oxdiff_digest_frames
;
014eb6d06750a7643c0367b707ad9f9e83013223745
;
_reflns_odcompleteness_completeness 99.81
_reflns_odcompleteness_iscentric 1
_reflns_odcompleteness_theta 71.98
_olex2_refinement_description
;
1. Uiso/Uaniso restraints and constraints
Uiso(H1) = Uiso(H2)
2. Others
 Sof(H2)=1-FVAR(1)
 Sof(H1)=FVAR(1)
;
_olex2_date_sample_data_collection 2019-11-20
_olex2_submission_special_instructions 'No special instructions were received'
_oxdiff_exptl_absorpt_empirical_details
;
Empirical correction (ABSPACK) includes:
- Absorption correction using spherical harmonics
- Frame scaling
;
_oxdiff_exptl_absorpt_empirical_full_max 2.189
_oxdiff_exptl_absorpt_empirical_full_min 0.392

loop_
_space_group_symop_operation_xyz
'x, y, z'
'-x, -y, -z'

loop_
_atom_site_label
_atom_site_type_symbol
_atom_site_fract_x
_atom_site_fract_y
_atom_site_fract_z
_atom_site_U_iso_or_equiv
_atom_site_adp_type
_atom_site_occupancy
_atom_site_site_symmetry_order
_atom_site_calc_flag
_atom_site_refinement_flags_posn
_atom_site_refinement_flags_adp
_atom_site_refinement_flags_occupancy
_atom_site_disorder_assembly
_atom_site_disorder_group
P1 P 0.39558(3) 0.68883(3) 0.00575(3) 0.01848(9) Uani 1 1 d . . . . .
H1A H 0.400(2) 0.5907(17) -0.0162(16) 0.027(4) Uiso 1 1 d . . . . .
H1B H 0.461(2) 0.762(2) -0.097(2) 0.045(6) Uiso 1 1 d . . . . .
C1 C 0.20469(13) 0.70383(11) 0.18461(11) 0.0176(2) Uani 1 1 d . . . . .
C2 C 0.34148(13) 0.66023(11) 0.23897(11) 0.0166(2) Uani 1 1 d . . . . .
C3 C 0.34424(15) 0.61764(11) 0.36501(11) 0.0202(2) Uani 1 1 d . . . . .
H3 H 0.4398(19) 0.5885(15) 0.4048(15) 0.020(4) Uiso 1 1 d . . . . .
C4 C 0.21711(16) 0.61271(12) 0.43780(12) 0.0231(3) Uani 1 1 d . . . . .
H4 H 0.220(2) 0.5790(18) 0.5243(18) 0.032(5) Uiso 1 1 d . . . . .
C5 C 0.08348(16) 0.65107(12) 0.38515(13) 0.0257(3) Uani 1 1 d . . . . .
H5 H -0.005(2) 0.6458(19) 0.4355(18) 0.035(5) Uiso 1 1 d . . . . .
C6 C 0.07825(14) 0.69697(12) 0.25989(13) 0.0233(3) Uani 1 1 d . . . . .
H6 H -0.018(2) 0.7238(17) 0.2233(16) 0.028(4) Uiso 1 1 d . . . . .
C7 C 0.06516(16) 0.72643(13) -0.01086(13) 0.0261(3) Uani 1 1 d . . . . .
H7A H 0.071(2) 0.756(2) -0.099(2) 0.039(5) Uiso 1 1 d . . . . .
H7B H -0.032(2) 0.7683(19) 0.0081(18) 0.035(5) Uiso 1 1 d . . . . .
H7C H 0.056(2) 0.636(2) 0.0249(19) 0.040(5) Uiso 1 1 d . . . . .
C8 C 0.20831(15) 0.91743(12) -0.02634(12) 0.0227(3) Uani 1 1 d . . . . .
H8A H 0.213(2) 0.9544(18) -0.1120(18) 0.030(4) Uiso 1 1 d . . . . .
H8B H 0.123(2) 0.9615(19) 0.0003(18) 0.037(5) Uiso 1 1 d . . . . .
H8C H 0.295(2) 0.9416(16) -0.0005(16) 0.025(4) Uiso 1 1 d . . . . .
C9 C 0.59019(16) 0.76893(14) 0.12934(14) 0.0274(3) Uani 1 1 d . . . . .
H9A H 0.628(2) 0.7573(18) 0.2050(18) 0.032(5) Uiso 1 1 d . . . . .
H9B H 0.538(2) 0.856(2) 0.0919(19) 0.041(5) Uiso 1 1 d . . . . .
H9C H 0.676(2) 0.766(2) 0.0771(19) 0.040(5) Uiso 1 1 d . . . . .
C10 C 0.58630(16) 0.51672(13) 0.21161(13) 0.0267(3) Uani 1 1 d . . . . .
H10A H 0.621(2) 0.4981(19) 0.2913(19) 0.040(5) Uiso 1 1 d . . . . .
H10B H 0.673(2) 0.5096(18) 0.1577(17) 0.031(4) Uiso 1 1 d . . . . .
H10C H 0.526(2) 0.4444(19) 0.2276(18) 0.035(5) Uiso 1 1 d . . . . .
B1 B 0.19814(15) 0.76469(13) 0.03698(13) 0.0187(3) Uani 1 1 d . . . . .
B2 B 0.49137(15) 0.65514(13) 0.15772(12) 0.0185(3) Uani 1 1 d . . . . .
N1 N 0.16611(11) 0.05003(9) 0.29540(9) 0.0164(2) Uani 1 1 d . . . . .
H1 H 0.148(3) 0.141(3) 0.267(2) 0.014(5) Uiso 0.65(3) 1 d . . P A 1
N2 N 0.14212(11) 0.28296(9) 0.26744(9) 0.0158(2) Uani 1 1 d . . . . .
H2 H 0.138(5) 0.214(6) 0.260(4) 0.014(5) Uiso 0.35(3) 1 d . . P A 2
C11 C 0.23424(12) 0.01022(11) 0.41099(11) 0.0157(2) Uani 1 1 d . . . . .
C12 C 0.25718(12) 0.10573(11) 0.44645(10) 0.0149(2) Uani 1 1 d . . . . .
C13 C 0.21990(12) 0.23909(11) 0.37866(10) 0.0156(2) Uani 1 1 d . . . . .
C14 C 0.25195(14) 0.32392(12) 0.41809(12) 0.0201(2) Uani 1 1 d . . . . .
H14 H 0.2269(18) 0.4117(16) 0.3720(15) 0.018(4) Uiso 1 1 d . . . . .
C15 C 0.31854(15) 0.28108(13) 0.52906(13) 0.0236(3) Uani 1 1 d . . . . .
H15 H 0.3373(19) 0.3409(17) 0.5549(16) 0.025(4) Uiso 1 1 d . . . . .
C16 C 0.35162(14) 0.15443(13) 0.59849(12) 0.0222(3) Uani 1 1 d . . . . .
H16 H 0.394(2) 0.1254(18) 0.6728(18) 0.031(4) Uiso 1 1 d . . . . .
C17 C 0.32411(13) 0.06381(11) 0.55939(11) 0.0178(2) Uani 1 1 d . . . . .
C18 C 0.36140(14) -0.06742(12) 0.63045(12) 0.0217(3) Uani 1 1 d . . . . .
H18 H 0.403(2) -0.0920(17) 0.7052(17) 0.026(4) Uiso 1 1 d . . . . .
C19 C 0.33756(14) -0.15572(12) 0.59271(12) 0.0229(3) Uani 1 1 d . . . . .
H19 H 0.366(2) -0.2446(18) 0.6401(17) 0.028(4) Uiso 1 1 d . . . . .
C20 C 0.27409(14) -0.11618(11) 0.48094(12) 0.0201(2) Uani 1 1 d . . . . .
H20 H 0.2610(19) -0.1756(16) 0.4533(15) 0.021(4) Uiso 1 1 d . . . . .
C21 C 0.02495(15) -0.00239(12) 0.31368(13) 0.0244(3) Uani 1 1 d . . . . .
H21A H -0.017(2) 0.0290(19) 0.2362(18) 0.034(5) Uiso 1 1 d . . . . .
H21B H -0.040(2) 0.0275(18) 0.3672(17) 0.031(5) Uiso 1 1 d . . . . .
H21C H 0.040(2) -0.095(2) 0.3497(18) 0.035(5) Uiso 1 1 d . . . . .
C22 C 0.26534(16) 0.01946(14) 0.20614(13) 0.0263(3) Uani 1 1 d . . . . .
H22A H 0.220(2) 0.056(2) 0.132(2) 0.038(5) Uiso 1 1 d . . . . .
H22B H 0.356(3) 0.055(2) 0.1976(19) 0.043(5) Uiso 1 1 d . . . . .
H22C H 0.287(2) -0.072(2) 0.2356(18) 0.037(5) Uiso 1 1 d . . . . .
C23 C -0.00590(14) 0.34363(13) 0.27949(13) 0.0226(3) Uani 1 1 d . . . . .
H23A H -0.002(2) 0.4199(17) 0.2906(16) 0.026(4) Uiso 1 1 d . . . . .
H23B H -0.060(2) 0.3647(17) 0.2084(17) 0.028(4) Uiso 1 1 d . . . . .
H23C H -0.060(2) 0.2812(19) 0.3492(19) 0.037(5) Uiso 1 1 d . . . . .
C24 C 0.22306(15) 0.37037(13) 0.15930(12) 0.0243(3) Uani 1 1 d . . . . .
H24A H 0.175(2) 0.3872(17) 0.0890(17) 0.025(4) Uiso 1 1 d . . . . .
H24B H 0.231(2) 0.4492(19) 0.1634(17) 0.032(5) Uiso 1 1 d . . . . .
H24C H 0.322(2) 0.3286(19) 0.1520(18) 0.035(5) Uiso 1 1 d . . . . .

loop_
_atom_site_aniso_label
_atom_site_aniso_U_11
_atom_site_aniso_U_22
_atom_site_aniso_U_33
_atom_site_aniso_U_23
_atom_site_aniso_U_13
_atom_site_aniso_U_12
P1 0.02193(16) 0.01710(15) 0.01501(15) -0.00656(11) -0.00114(11) 0.00093(11)
C1 0.0210(6) 0.0128(5) 0.0209(6) -0.0088(5) -0.0015(4) -0.0027(4)
C2 0.0217(6) 0.0107(5) 0.0181(6) -0.0063(4) -0.0016(4) -0.0036(4)
C3 0.0292(6) 0.0139(5) 0.0188(6) -0.0068(5) -0.0035(5) -0.0060(5)
C4 0.0395(7) 0.0141(5) 0.0175(6) -0.0081(5) 0.0025(5) -0.0068(5)
C5 0.0306(7) 0.0200(6) 0.0275(7) -0.0126(5) 0.0095(5) -0.0058(5)
C6 0.0214(6) 0.0209(6) 0.0283(7) -0.0120(5) 0.0008(5) -0.0015(5)
C7 0.0286(7) 0.0213(6) 0.0285(7) -0.0088(5) -0.0113(5) -0.0020(5)
C8 0.0265(6) 0.0173(6) 0.0234(7) -0.0077(5) -0.0065(5) 0.0005(5)
C9 0.0251(6) 0.0291(7) 0.0298(7) -0.0128(6) 0.0019(5) -0.0107(5)
C10 0.0276(7) 0.0251(7) 0.0253(7) -0.0101(5) -0.0081(5) 0.0057(5)
B1 0.0197(6) 0.0170(6) 0.0200(6) -0.0088(5) -0.0036(5) 0.0012(5)
B2 0.0203(6) 0.0176(6) 0.0169(6) -0.0066(5) -0.0031(5) -0.0015(5)
N1 0.0197(5) 0.0132(5) 0.0177(5) -0.0074(4) -0.0023(4) -0.0026(4)
N2 0.0181(5) 0.0123(5) 0.0158(5) -0.0050(4) -0.0008(4) -0.0022(4)
C11 0.0155(5) 0.0142(5) 0.0166(5) -0.0059(4) -0.0001(4) -0.0024(4)
C12 0.0134(5) 0.0144(5) 0.0171(5) -0.0068(4) 0.0008(4) -0.0031(4)
C13 0.0162(5) 0.0145(5) 0.0162(5) -0.0065(4) -0.0004(4) -0.0029(4)
C14 0.0215(6) 0.0155(6) 0.0245(6) -0.0093(5) -0.0022(5) -0.0026(4)
C15 0.0253(6) 0.0238(6) 0.0298(7) -0.0176(6) -0.0059(5) -0.0035(5)
C16 0.0216(6) 0.0261(6) 0.0216(6) -0.0121(5) -0.0051(5) -0.0021(5)
C17 0.0153(5) 0.0191(6) 0.0182(6) -0.0071(5) -0.0013(4) -0.0022(4)
C18 0.0202(6) 0.0219(6) 0.0184(6) -0.0041(5) -0.0043(5) -0.0018(5)
C19 0.0225(6) 0.0146(6) 0.0248(6) -0.0023(5) -0.0041(5) 0.0003(4)
C20 0.0214(6) 0.0138(5) 0.0247(6) -0.0077(5) -0.0025(5) -0.0022(4)
C21 0.0241(6) 0.0188(6) 0.0291(7) -0.0063(5) -0.0088(5) -0.0066(5)
C22 0.0335(7) 0.0253(7) 0.0225(7) -0.0140(5) -0.0003(5) 0.0010(5)
C23 0.0189(6) 0.0238(6) 0.0273(7) -0.0136(5) -0.0034(5) 0.0014(5)
C24 0.0299(7) 0.0191(6) 0.0183(6) -0.0027(5) 0.0026(5) -0.0062(5)

loop_
_atom_type_symbol
_atom_type_description
_atom_type_scat_dispersion_real
_atom_type_scat_dispersion_imag
_atom_type_scat_source
C C 0.0181 0.0091 'International Tables Vol C Tables 4.2.6.8 and 6.1.1.4'
H H 0.0000 0.0000 'International Tables Vol C Tables 4.2.6.8 and 6.1.1.4'
B B 0.0090 0.0039 'International Tables Vol C Tables 4.2.6.8 and 6.1.1.4'
N N 0.0311 0.0180 'International Tables Vol C Tables 4.2.6.8 and 6.1.1.4'
P P 0.2955 0.4335 'International Tables Vol C Tables 4.2.6.8 and 6.1.1.4'

loop_
_exptl_crystal_face_index_h
_exptl_crystal_face_index_k
_exptl_crystal_face_index_l
_exptl_crystal_face_perp_dist
3 0 -5 0.0151
-3 0 5 0.0151
-2 -6 2 0.0405
5 3 6 0.0214
1 5 -3 0.1000
-4 0 -6 0.0641
-5 2 1 0.0656

loop_
_geom_angle_atom_site_label_1
_geom_angle_atom_site_label_2
_geom_angle_atom_site_label_3
_geom_angle
_geom_angle_site_symmetry_1
_geom_angle_site_symmetry_3
_geom_angle_publ_flag
H1A P1 H1B 97.2(12) . . ?
B1 P1 H1A 116.3(8) . . ?
B1 P1 H1B 113.6(10) . . ?
B1 P1 B2 100.32(6) . . ?
B2 P1 H1A 114.6(8) . . ?
B2 P1 H1B 115.7(9) . . ?
C2 C1 B1 119.79(10) . . ?
C6 C1 C2 118.54(11) . . ?
C6 C1 B1 121.63(11) . . ?
C1 C2 B2 120.90(11) . . ?
C3 C2 C1 118.39(11) . . ?
C3 C2 B2 120.68(11) . . ?
C2 C3 H3 119.6(9) . . ?
C4 C3 C2 121.94(12) . . ?
C4 C3 H3 118.5(9) . . ?
C3 C4 H4 121.1(12) . . ?
C5 C4 C3 119.55(12) . . ?
C5 C4 H4 119.3(12) . . ?
C4 C5 H5 119.9(12) . . ?
C4 C5 C6 119.53(12) . . ?
C6 C5 H5 120.6(12) . . ?
C1 C6 H6 119.3(11) . . ?
C5 C6 C1 121.98(13) . . ?
C5 C6 H6 118.7(11) . . ?
H7A C7 H7B 105.2(16) . . ?
H7A C7 H7C 106.8(16) . . ?
H7B C7 H7C 105.8(16) . . ?
B1 C7 H7A 112.9(12) . . ?
B1 C7 H7B 110.4(11) . . ?
B1 C7 H7C 115.0(13) . . ?
H8A C8 H8B 107.6(16) . . ?
H8A C8 H8C 107.4(15) . . ?
H8B C8 H8C 104.1(15) . . ?
B1 C8 H8A 114.0(11) . . ?
B1 C8 H8B 110.2(12) . . ?
B1 C8 H8C 113.1(10) . . ?
H9A C9 H9B 107.8(16) . . ?
H9A C9 H9C 105.0(17) . . ?
H9B C9 H9C 107.4(17) . . ?
B2 C9 H9A 109.0(11) . . ?
B2 C9 H9B 114.8(12) . . ?
B2 C9 H9C 112.3(12) . . ?
H10A C10 H10B 108.2(16) . . ?
H10A C10 H10C 105.1(16) . . ?
H10B C10 H10C 107.1(15) . . ?
B2 C10 H10A 109.6(12) . . ?
B2 C10 H10B 113.6(11) . . ?
B2 C10 H10C 112.8(11) . . ?
C1 B1 P1 96.58(8) . . ?
C7 B1 P1 114.75(9) . . ?
C7 B1 C1 114.84(11) . . ?
C7 B1 C8 112.65(11) . . ?
C8 B1 P1 104.72(9) . . ?
C8 B1 C1 111.88(10) . . ?
C2 B2 P1 96.56(8) . . ?
C9 B2 P1 109.16(9) . . ?
C9 B2 C2 113.95(10) . . ?
C10 B2 P1 111.41(9) . . ?
C10 B2 C2 112.87(11) . . ?
C10 B2 C9 111.89(11) . . ?
C11 N1 H1 102.6(14) . . ?
C11 N1 C21 111.79(10) . . ?
C11 N1 C22 112.36(10) . . ?
C21 N1 H1 108.7(14) . . ?
C21 N1 C22 111.35(10) . . ?
C22 N1 H1 109.6(14) . . ?
C13 N2 H2 104(3) . . ?
C13 N2 C23 111.12(10) . . ?
C13 N2 C24 112.27(10) . . ?
C23 N2 H2 111(3) . . ?
C23 N2 C24 110.33(10) . . ?
C24 N2 H2 109(3) . . ?
C12 C11 N1 118.28(10) . . ?
C20 C11 N1 119.69(11) . . ?
C20 C11 C12 122.03(11) . . ?
C11 C12 C13 125.53(11) . . ?
C11 C12 C17 116.89(11) . . ?
C13 C12 C17 117.58(10) . . ?
C12 C13 N2 118.30(10) . . ?
C14 C13 N2 120.54(11) . . ?
C14 C13 C12 121.13(11) . . ?
C13 C14 H14 120.0(10) . . ?
C13 C14 C15 120.49(12) . . ?
C15 C14 H14 119.5(10) . . ?
C14 C15 H15 118.8(11) . . ?
C16 C15 C14 120.26(11) . . ?
C16 C15 H15 120.9(11) . . ?
C15 C16 H16 120.6(12) . . ?
C15 C16 C17 121.02(12) . . ?
C17 C16 H16 118.3(12) . . ?
C16 C17 C12 119.45(11) . . ?
C18 C17 C12 119.66(11) . . ?
C18 C17 C16 120.89(12) . . ?
C17 C18 H18 117.6(11) . . ?
C19 C18 C17 121.43(12) . . ?
C19 C18 H18 121.0(11) . . ?
C18 C19 H19 121.0(11) . . ?
C18 C19 C20 119.73(12) . . ?
C20 C19 H19 119.2(11) . . ?
C11 C20 C19 120.25(12) . . ?
C11 C20 H20 119.6(11) . . ?
C19 C20 H20 120.1(11) . . ?
N1 C21 H21A 108.8(12) . . ?
N1 C21 H21B 108.0(11) . . ?
N1 C21 H21C 110.4(12) . . ?
H21A C21 H21B 109.5(16) . . ?
H21A C21 H21C 109.5(16) . . ?
H21B C21 H21C 110.6(16) . . ?
N1 C22 H22A 108.3(13) . . ?
N1 C22 H22B 108.3(13) . . ?
N1 C22 H22C 110.1(12) . . ?
H22A C22 H22B 110.3(18) . . ?
H22A C22 H22C 111.6(17) . . ?
H22B C22 H22C 108.2(17) . . ?
N2 C23 H23A 111.3(11) . . ?
N2 C23 H23B 110.3(11) . . ?
N2 C23 H23C 108.6(12) . . ?
H23A C23 H23B 109.7(15) . . ?
H23A C23 H23C 110.7(16) . . ?
H23B C23 H23C 106.2(16) . . ?
N2 C24 H24A 108.8(11) . . ?
N2 C24 H24B 111.9(11) . . ?
N2 C24 H24C 109.7(11) . . ?
H24A C24 H24B 109.8(15) . . ?
H24A C24 H24C 107.3(16) . . ?
H24B C24 H24C 109.3(16) . . ?

loop_
_geom_bond_atom_site_label_1
_geom_bond_atom_site_label_2
_geom_bond_distance
_geom_bond_site_symmetry_2
_geom_bond_publ_flag
P1 H1A 1.295(18) . ?
P1 H1B 1.32(2) . ?
P1 B1 1.9970(14) . ?
P1 B2 2.0115(14) . ?
C1 C2 1.4216(17) . ?
C1 C6 1.4032(18) . ?
C1 B1 1.6356(18) . ?
C2 C3 1.4043(17) . ?
C2 B2 1.6333(18) . ?
C3 H3 1.002(18) . ?
C3 C4 1.3945(19) . ?
C4 H4 0.96(2) . ?
C4 C5 1.386(2) . ?
C5 H5 0.97(2) . ?
C5 C6 1.393(2) . ?
C6 H6 0.993(19) . ?
C7 H7A 0.98(2) . ?
C7 H7B 1.02(2) . ?
C7 H7C 0.97(2) . ?
C7 B1 1.6236(19) . ?
C8 H8A 0.94(2) . ?
C8 H8B 0.99(2) . ?
C8 H8C 1.018(19) . ?
C8 B1 1.6325(18) . ?
C9 H9A 0.98(2) . ?
C9 H9B 0.99(2) . ?
C9 H9C 0.97(2) . ?
C9 B2 1.6281(18) . ?
C10 H10A 0.99(2) . ?
C10 H10B 1.00(2) . ?
C10 H10C 1.02(2) . ?
C10 B2 1.6252(19) . ?
N1 H1 0.96(3) . ?
N1 C11 1.4704(15) . ?
N1 C21 1.4860(16) . ?
N1 C22 1.4883(16) . ?
N2 H2 0.87(6) . ?
N2 C13 1.4639(15) . ?
N2 C23 1.4798(16) . ?
N2 C24 1.4828(15) . ?
C11 C12 1.4252(16) . ?
C11 C20 1.3717(17) . ?
C12 C13 1.4290(16) . ?
C12 C17 1.4328(17) . ?
C13 C14 1.3689(16) . ?
C14 H14 0.943(17) . ?
C14 C15 1.4088(19) . ?
C15 H15 0.937(18) . ?
C15 C16 1.363(2) . ?
C16 H16 0.93(2) . ?
C16 C17 1.4147(18) . ?
C17 C18 1.4146(18) . ?
C18 H18 0.941(19) . ?
C18 C19 1.3667(19) . ?
C19 H19 0.962(19) . ?
C19 C20 1.4090(19) . ?
C20 H20 0.931(17) . ?
C21 H21A 0.96(2) . ?
C21 H21B 0.99(2) . ?
C21 H21C 0.97(2) . ?
C22 H22A 0.94(2) . ?
C22 H22B 0.98(2) . ?
C22 H22C 0.97(2) . ?
C23 H23A 0.975(18) . ?
C23 H23B 0.971(19) . ?
C23 H23C 0.99(2) . ?
C24 H24A 0.947(19) . ?
C24 H24B 0.97(2) . ?
C24 H24C 0.99(2) . ?

loop_
_geom_torsion_atom_site_label_1
_geom_torsion_atom_site_label_2
_geom_torsion_atom_site_label_3
_geom_torsion_atom_site_label_4
_geom_torsion
_geom_torsion_site_symmetry_1
_geom_torsion_site_symmetry_2
_geom_torsion_site_symmetry_3
_geom_torsion_site_symmetry_4
_geom_torsion_publ_flag
C1 C2 C3 C4 2.42(17) . . . . ?
C1 C2 B2 P1 -10.46(12) . . . . ?
C1 C2 B2 C9 103.90(13) . . . . ?
C1 C2 B2 C10 -127.04(12) . . . . ?
C2 C1 C6 C5 1.16(18) . . . . ?
C2 C1 B1 P1 19.91(12) . . . . ?
C2 C1 B1 C7 141.10(11) . . . . ?
C2 C1 B1 C8 -88.88(13) . . . . ?
C2 C3 C4 C5 -0.18(18) . . . . ?
C3 C2 B2 P1 167.43(9) . . . . ?
C3 C2 B2 C9 -78.21(14) . . . . ?
C3 C2 B2 C10 50.86(15) . . . . ?
C3 C4 C5 C6 -1.58(18) . . . . ?
C4 C5 C6 C1 1.09(19) . . . . ?
C6 C1 C2 C3 -2.84(16) . . . . ?
C6 C1 C2 B2 175.09(11) . . . . ?
C6 C1 B1 P1 -162.19(10) . . . . ?
C6 C1 B1 C7 -41.00(16) . . . . ?
C6 C1 B1 C8 89.02(14) . . . . ?
B1 C1 C2 C3 175.12(10) . . . . ?
B1 C1 C2 B2 -6.94(16) . . . . ?
B1 C1 C6 C5 -176.76(11) . . . . ?
B2 C2 C3 C4 -175.53(11) . . . . ?
N1 C11 C12 C13 -0.23(17) . . . . ?
N1 C11 C12 C17 -179.85(10) . . . . ?
N1 C11 C20 C19 -179.09(11) . . . . ?
N2 C13 C14 C15 175.96(11) . . . . ?
C11 C12 C13 N2 4.67(17) . . . . ?
C11 C12 C13 C14 -177.24(11) . . . . ?
C11 C12 C17 C16 179.07(11) . . . . ?
C11 C12 C17 C18 -1.11(16) . . . . ?
C12 C11 C20 C19 1.13(19) . . . . ?
C12 C13 C14 C15 -2.10(18) . . . . ?
C12 C17 C18 C19 1.28(19) . . . . ?
C13 C12 C17 C16 -0.58(16) . . . . ?
C13 C12 C17 C18 179.24(11) . . . . ?
C13 C14 C15 C16 -0.1(2) . . . . ?
C14 C15 C16 C17 1.9(2) . . . . ?
C15 C16 C17 C12 -1.54(19) . . . . ?
C15 C16 C17 C18 178.65(12) . . . . ?
C16 C17 C18 C19 -178.91(12) . . . . ?
C17 C12 C13 N2 -175.71(10) . . . . ?
C17 C12 C13 C14 2.38(17) . . . . ?
C17 C18 C19 C20 -0.21(19) . . . . ?
C18 C19 C20 C11 -0.99(19) . . . . ?
C20 C11 C12 C13 179.55(11) . . . . ?
C20 C11 C12 C17 -0.07(17) . . . . ?
C21 N1 C11 C12 -117.84(11) . . . . ?
C21 N1 C11 C20 62.37(14) . . . . ?
C22 N1 C11 C12 116.12(12) . . . . ?
C22 N1 C11 C20 -63.66(14) . . . . ?
C23 N2 C13 C12 114.72(12) . . . . ?
C23 N2 C13 C14 -63.38(14) . . . . ?
C24 N2 C13 C12 -121.17(11) . . . . ?
C24 N2 C13 C14 60.72(15) . . . . ?

loop_
_exptl_oxdiff_crystal_face_indexfrac_h
_exptl_oxdiff_crystal_face_indexfrac_k
_exptl_oxdiff_crystal_face_indexfrac_l
_exptl_oxdiff_crystal_face_x
_exptl_oxdiff_crystal_face_y
_exptl_oxdiff_crystal_face_z
2.9885 -0.0172 -5.0192 -0.6393 0.1255 -0.5946
-2.9885 0.0172 5.0192 0.6393 -0.1255 0.5946
-2.2203 -5.6257 1.8053 0.0550 0.2272 0.9723
4.7931 3.1692 5.5036 -0.2325 -0.9702 0.0677
1.0663 4.9097 -3.1797 0.0016 0.0089 -1.0000
-3.5524 -0.3644 -6.1577 0.1974 0.8252 -0.5292
-4.9892 2.0053 1.0149 0.8566 0.3166 -0.0460
